data_2221889
loop_
_publ_author_name
'Sun, Yin-Xia'
'Wu, Jian-Chao'
'Dong, Wen-Kui'
'Gong, Shang-sheng'
'Tong, Jun-Feng'

_publ_section_title
;
 2,2'-{1,1'-[Pentane-1,5-diylbis(oxynitrilo)]diethylidyne}di-1-naphthol
;
_journal_coeditor_code AT2776
_journal_issue 6
_journal_name_full 'Acta Crystallographica Section E'
_journal_page_first o1238
_journal_paper_doi 10.1107/S1600536809016584
_journal_volume 65
_journal_year 2009
_chemical_formula_iupac 'C29 H30 N2 O4'
_chemical_formula_moiety 'C29 H30 N2 O4'
_chemical_formula_sum 'C29 H30 N2 O4'
_chemical_formula_weight 470.55
_chemical_name_systematic
;
2,2'-{1,1'-[Pentane-1,5-diylbis(oxynitrilo)]diethylidyne}di-1-naphthol
;
_space_group_IT_number 5
_symmetry_cell_setting monoclinic
_symmetry_space_group_name_Hall 'C 2y'
_symmetry_space_group_name_H-M 'C 1 2 1'
_atom_sites_solution_hydrogens geom
_atom_sites_solution_primary direct
_atom_sites_solution_secondary difmap
_audit_creation_method SHELXL97
_cell_angle_alpha 90.00
_cell_angle_beta 97.3210(10)
_cell_angle_gamma 90.00
_cell_formula_units_Z 2
_cell_length_a 14.0683(12)
_cell_length_b 4.5659(7)
_cell_length_c 19.048(2)
_cell_measurement_reflns_used 907
_cell_measurement_temperature 298(2)
_cell_measurement_theta_max 22.54
_cell_measurement_theta_min 2.916
_cell_volume 1213.6(2)
_computing_cell_refinement 'SMART (Siemens, 1996)'
_computing_data_collection 'SMART (Siemens, 1996)'
_computing_data_reduction 'SAINT (Siemens, 1996)'
_computing_molecular_graphics 'SHELXTL (Sheldrick, 2008)'
_computing_publication_material 'SHELXTL (Sheldrick, 2008)'
_computing_structure_refinement 'SHELXL97 (Sheldrick, 2008)'
_computing_structure_solution 'SHELXS97 (Sheldrick, 2008)'
_diffrn_ambient_temperature 298(2)
_diffrn_measured_fraction_theta_full 0.998
_diffrn_measured_fraction_theta_max 0.998
_diffrn_measurement_device_type 'Bruker SMART CCD area-detector'
_diffrn_measurement_method '\f and \w scans'
_diffrn_radiation_monochromator graphite
_diffrn_radiation_source 'fine-focus sealed tube'
_diffrn_radiation_type MoK\a
_diffrn_radiation_wavelength 0.71073
_diffrn_reflns_av_R_equivalents 0.0344
_diffrn_reflns_av_sigmaI/netI 0.0345
_diffrn_reflns_limit_h_max 9
_diffrn_reflns_limit_h_min -16
_diffrn_reflns_limit_k_max 5
_diffrn_reflns_limit_k_min -5
_diffrn_reflns_limit_l_max 22
_diffrn_reflns_limit_l_min -21
_diffrn_reflns_number 3170
_diffrn_reflns_theta_full 25.01
_diffrn_reflns_theta_max 25.01
_diffrn_reflns_theta_min 2.16
_exptl_absorpt_coefficient_mu 0.086
_exptl_absorpt_correction_T_max 0.9822
_exptl_absorpt_correction_T_min 0.9591
_exptl_absorpt_correction_type multi-scan
_exptl_absorpt_process_details '(SADABS; Sheldrick, 1996)'
_exptl_crystal_colour yellow
_exptl_crystal_density_diffrn 1.288
_exptl_crystal_density_method 'not measured'
_exptl_crystal_description block-like
_exptl_crystal_F_000 500
_exptl_crystal_size_max 0.49
_exptl_crystal_size_mid 0.45
_exptl_crystal_size_min 0.21
_refine_diff_density_max 0.113
_refine_diff_density_min -0.126
_refine_ls_extinction_method none
_refine_ls_goodness_of_fit_ref 1.016
_refine_ls_hydrogen_treatment constr
_refine_ls_matrix_type full
_refine_ls_number_parameters 159
_refine_ls_number_reflns 1218
_refine_ls_number_restraints 1
_refine_ls_restrained_S_all 1.016
_refine_ls_R_factor_all 0.0671
_refine_ls_R_factor_gt 0.0430
_refine_ls_shift/su_max 0.000
_refine_ls_shift/su_mean 0.000
_refine_ls_structure_factor_coef Fsqd
_refine_ls_weighting_details 'calc w = 1/[\s^2^(Fo^2^)+(0.0570P)^2^] where P=(Fo^2^+2Fc^2^)/3'
_refine_ls_weighting_scheme calc
_refine_ls_wR_factor_gt 0.1008
_refine_ls_wR_factor_ref 0.1108
_reflns_number_gt 814
_reflns_number_total 1218
_reflns_threshold_expression I>2\s(I)
_cod_data_source_file at2776.cif
_cod_data_source_block I
_cod_original_sg_symbol_H-M 'C 2'
_cod_database_code 2221889
_cod_database_fobs_code 2221889

loop_
_symmetry_equiv_pos_as_xyz
'x, y, z'
'-x, y, -z'
'x+1/2, y+1/2, z'
'-x+1/2, y+1/2, -z'

loop_
_atom_site_type_symbol
_atom_site_label
_atom_site_fract_x
_atom_site_fract_y
_atom_site_fract_z
_atom_site_U_iso_or_equiv
_atom_site_adp_type
_atom_site_calc_flag
_atom_site_refinement_flags
_atom_site_occupancy
_atom_site_disorder_assembly
_atom_site_disorder_group
N N1 0.2185(2) -0.0996(7) 0.16024(12) 0.0654(8) Uani d . 1 . .
O O1 0.24369(16) -0.2609(7) 0.10176(10) 0.0807(7) Uani d . 1 . .
O O2 0.09872(13) 0.1007(6) 0.23812(10) 0.0734(7) Uani d . 1 . .
H H2 0.1157 0.0056 0.2054 0.110 Uiso calc R 1 . .
C C1 0.1626(2) -0.4239(10) 0.07147(17) 0.0768(10) Uani d . 1 . .
H H1A 0.1376 -0.5343 0.1086 0.092 Uiso calc R 1 . .
H H1B 0.1829 -0.5633 0.0379 0.092 Uiso calc R 1 . .
C C2 0.0834(2) -0.2382(10) 0.03427(15) 0.0700(9) Uani d . 1 . .
H H2A 0.1085 -0.1218 -0.0018 0.084 Uiso calc R 1 . .
H H2B 0.0606 -0.1049 0.0681 0.084 Uiso calc R 1 . .
C C3 0.0000 -0.4226(13) 0.0000 0.0661(13) Uani d S 1 . .
H H3A -0.0223 -0.5478 0.0357 0.079 Uiso calc PR 0.50 . .
H H3B 0.0223 -0.5478 -0.0357 0.079 Uiso calc PR 0.50 . .
C C4 0.3854(2) 0.0583(12) 0.16832(16) 0.0890(13) Uani d . 1 . .
H H4A 0.3863 -0.0668 0.1279 0.134 Uiso calc R 1 . .
H H4B 0.4321 -0.0087 0.2061 0.134 Uiso calc R 1 . .
H H4C 0.4004 0.2552 0.1559 0.134 Uiso calc R 1 . .
C C5 0.2876(2) 0.0510(9) 0.19192(15) 0.0621(9) Uani d . 1 . .
C C6 0.1752(2) 0.2479(9) 0.27207(14) 0.0543(8) Uani d . 1 . .
C C7 0.2658(2) 0.2281(8) 0.25198(13) 0.0527(8) Uani d . 1 . .
C C8 0.3400(2) 0.3899(9) 0.29307(16) 0.0673(10) Uani d . 1 . .
H H8 0.4022 0.3771 0.2816 0.081 Uiso calc R 1 . .
C C9 0.3230(2) 0.5610(10) 0.34806(16) 0.0710(10) Uani d . 1 . .
H H9 0.3731 0.6660 0.3728 0.085 Uiso calc R 1 . .
C C10 0.2308(2) 0.5826(8) 0.36834(14) 0.0575(8) Uani d . 1 . .
C C11 0.1552(2) 0.4251(8) 0.32992(14) 0.0533(7) Uani d . 1 . .
C C12 0.0631(2) 0.4448(10) 0.35059(15) 0.0704(10) Uani d . 1 . .
H H12 0.0128 0.3420 0.3255 0.084 Uiso calc R 1 . .
C C13 0.0467(3) 0.6102(10) 0.40623(17) 0.0794(11) Uani d . 1 . .
H H13 -0.0145 0.6170 0.4198 0.095 Uiso calc R 1 . .
C C14 0.1205(3) 0.7717(11) 0.44378(16) 0.0804(11) Uani d . 1 . .
H H14 0.1083 0.8883 0.4817 0.097 Uiso calc R 1 . .
C C15 0.2101(3) 0.7583(10) 0.42496(17) 0.0722(10) Uani d . 1 . .
H H15 0.2589 0.8676 0.4501 0.087 Uiso calc R 1 . .

loop_
_atom_site_aniso_label
_atom_site_aniso_U_11
_atom_site_aniso_U_22
_atom_site_aniso_U_33
_atom_site_aniso_U_12
_atom_site_aniso_U_13
_atom_site_aniso_U_23
N1 0.0693(18) 0.071(2) 0.0551(13) 0.0114(18) 0.0037(13) 0.0008(16)
O1 0.0745(15) 0.0976(19) 0.0678(13) 0.0151(17) 0.0001(12) -0.0131(16)
O2 0.0503(12) 0.0963(19) 0.0721(13) -0.0068(14) 0.0014(10) -0.0109(14)
C1 0.090(2) 0.067(2) 0.0693(19) 0.015(3) -0.0063(19) -0.006(2)
C2 0.080(2) 0.066(2) 0.0609(17) 0.006(2) -0.0040(16) -0.003(2)
C3 0.081(3) 0.061(3) 0.057(2) 0.000 0.012(2) 0.000
C4 0.066(2) 0.132(4) 0.071(2) 0.001(3) 0.0156(17) -0.012(3)
C5 0.0552(19) 0.077(2) 0.0519(17) 0.010(2) -0.0001(15) 0.0130(19)
C6 0.0465(17) 0.065(2) 0.0489(15) 0.0020(19) -0.0041(13) 0.0072(18)
C7 0.0489(18) 0.062(2) 0.0458(15) 0.0028(18) -0.0001(13) 0.0135(17)
C8 0.0472(18) 0.088(3) 0.0649(19) -0.006(2) 0.0019(15) 0.007(2)
C9 0.054(2) 0.090(3) 0.0660(19) -0.014(2) -0.0010(16) 0.000(2)
C10 0.0544(18) 0.065(2) 0.0518(16) 0.0001(19) 0.0018(15) 0.0119(19)
C11 0.0501(17) 0.060(2) 0.0490(15) 0.0016(17) 0.0035(13) 0.0130(18)
C12 0.055(2) 0.095(3) 0.0608(18) -0.001(2) 0.0049(15) 0.001(2)
C13 0.067(2) 0.100(3) 0.073(2) 0.008(2) 0.0121(19) 0.002(2)
C14 0.089(3) 0.090(3) 0.0620(19) 0.008(3) 0.011(2) -0.003(2)
C15 0.074(2) 0.077(3) 0.0620(18) -0.009(2) -0.0031(17) 0.004(2)

loop_
_atom_type_symbol
_atom_type_description
_atom_type_scat_dispersion_real
_atom_type_scat_dispersion_imag
_atom_type_scat_source
C C 0.0033 0.0000 'International Tables Vol C Tables 4.2.6.8 and 6.1.1.4'
H H 0.0000 0.0000 'International Tables Vol C Tables 4.2.6.8 and 6.1.1.4'
O O 0.0106 0.0000 'International Tables Vol C Tables 4.2.6.8 and 6.1.1.4'
N N 0.0061 0.0000 'International Tables Vol C Tables 4.2.6.8 and 6.1.1.4'

loop_
_geom_angle_atom_site_label_1
_geom_angle_atom_site_label_2
_geom_angle_atom_site_label_3
_geom_angle_site_symmetry_1
_geom_angle_site_symmetry_3
_geom_angle
_geom_angle_publ_flag
C5 N1 O1 . . 113.5(3) ?
N1 O1 C1 . . 108.8(2) ?
C6 O2 H2 . . 109.5 ?
O1 C1 C2 . . 113.8(3) ?
O1 C1 H1A . . 108.8 ?
C2 C1 H1A . . 108.8 ?
O1 C1 H1B . . 108.8 ?
C2 C1 H1B . . 108.8 ?
H1A C1 H1B . . 107.7 ?
C1 C2 C3 . . 112.0(3) ?
C1 C2 H2A . . 109.2 ?
C3 C2 H2A . . 109.2 ?
C1 C2 H2B . . 109.2 ?
C3 C2 H2B . . 109.2 ?
H2A C2 H2B . . 107.9 ?
C2 C3 C2 . 2 112.9(5) ?
C2 C3 H3A . . 109.0 ?
C2 C3 H3A 2 . 109.0 ?
C2 C3 H3B . . 109.0 ?
C2 C3 H3B 2 . 109.0 ?
H3A C3 H3B . . 107.8 ?
C5 C4 H4A . . 109.5 ?
C5 C4 H4B . . 109.5 ?
H4A C4 H4B . . 109.5 ?
C5 C4 H4C . . 109.5 ?
H4A C4 H4C . . 109.5 ?
H4B C4 H4C . . 109.5 ?
N1 C5 C7 . . 116.3(3) ?
N1 C5 C4 . . 122.8(3) ?
C7 C5 C4 . . 120.9(3) ?
O2 C6 C7 . . 122.6(3) ?
O2 C6 C11 . . 115.3(2) ?
C7 C6 C11 . . 122.2(3) ?
C6 C7 C8 . . 116.8(3) ?
C6 C7 C5 . . 123.1(3) ?
C8 C7 C5 . . 120.1(3) ?
C9 C8 C7 . . 122.3(3) ?
C9 C8 H8 . . 118.9 ?
C7 C8 H8 . . 118.9 ?
C8 C9 C10 . . 121.0(3) ?
C8 C9 H9 . . 119.5 ?
C10 C9 H9 . . 119.5 ?
C9 C10 C15 . . 122.8(3) ?
C9 C10 C11 . . 119.0(3) ?
C15 C10 C11 . . 118.2(3) ?
C12 C11 C10 . . 119.0(3) ?
C12 C11 C6 . . 122.3(3) ?
C10 C11 C6 . . 118.8(3) ?
C13 C12 C11 . . 121.0(3) ?
C13 C12 H12 . . 119.5 ?
C11 C12 H12 . . 119.5 ?
C12 C13 C14 . . 120.6(3) ?
C12 C13 H13 . . 119.7 ?
C14 C13 H13 . . 119.7 ?
C15 C14 C13 . . 119.8(4) ?
C15 C14 H14 . . 120.1 ?
C13 C14 H14 . . 120.1 ?
C14 C15 C10 . . 121.4(4) ?
C14 C15 H15 . . 119.3 ?
C10 C15 H15 . . 119.3 ?

loop_
_geom_bond_atom_site_label_1
_geom_bond_atom_site_label_2
_geom_bond_site_symmetry_2
_geom_bond_distance
_geom_bond_publ_flag
N1 C5 . 1.278(4) ?
N1 O1 . 1.417(3) ?
O1 C1 . 1.422(4) ?
O2 C6 . 1.360(3) ?
O2 H2 . 0.8200 ?
C1 C2 . 1.503(4) ?
C1 H1A . 0.9700 ?
C1 H1B . 0.9700 ?
C2 C3 . 1.522(5) ?
C2 H2A . 0.9700 ?
C2 H2B . 0.9700 ?
C3 C2 2 1.522(5) ?
C3 H3A . 0.9700 ?
C3 H3B . 0.9700 ?
C4 C5 . 1.501(4) ?
C4 H4A . 0.9600 ?
C4 H4B . 0.9600 ?
C4 H4C . 0.9600 ?
C5 C7 . 1.465(5) ?
C6 C7 . 1.380(4) ?
C6 C11 . 1.424(4) ?
C7 C8 . 1.428(4) ?
C8 C9 . 1.352(4) ?
C8 H8 . 0.9300 ?
C9 C10 . 1.402(4) ?
C9 H9 . 0.9300 ?
C10 C15 . 1.404(5) ?
C10 C11 . 1.410(4) ?
C11 C12 . 1.404(4) ?
C12 C13 . 1.345(5) ?
C12 H12 . 0.9300 ?
C13 C14 . 1.395(5) ?
C13 H13 . 0.9300 ?
C14 C15 . 1.355(4) ?
C14 H14 . 0.9300 ?
C15 H15 . 0.9300 ?

loop_
_geom_hbond_atom_site_label_D
_geom_hbond_atom_site_label_H
_geom_hbond_atom_site_label_A
_geom_hbond_site_symmetry_A
_geom_hbond_distance_DH
_geom_hbond_distance_HA
_geom_hbond_distance_DA
_geom_hbond_angle_DHA
_geom_hbond_publ_flag
O2 H2 N1 . 0.82 1.83 2.552(3) 145.00 y

loop_
_geom_torsion_atom_site_label_1
_geom_torsion_atom_site_label_2
_geom_torsion_atom_site_label_3
_geom_torsion_atom_site_label_4
_geom_torsion_site_symmetry_1
_geom_torsion_site_symmetry_2
_geom_torsion_site_symmetry_3
_geom_torsion_site_symmetry_4
_geom_torsion
_geom_torsion_publ_flag
C5 N1 O1 C1 . . . . 178.9(3) ?
N1 O1 C1 C2 . . . . 69.9(4) ?
O1 C1 C2 C3 . . . . 177.5(2) ?
C1 C2 C3 C2 . . . 2 176.6(3) ?
O1 N1 C5 C7 . . . . 178.7(3) ?
O1 N1 C5 C4 . . . . 0.9(5) ?
O2 C6 C7 C8 . . . . -178.8(3) ?
C11 C6 C7 C8 . . . . 1.3(5) ?
O2 C6 C7 C5 . . . . 0.9(5) ?
C11 C6 C7 C5 . . . . -179.0(3) ?
N1 C5 C7 C6 . . . . -3.4(5) ?
C4 C5 C7 C6 . . . . 174.5(4) ?
N1 C5 C7 C8 . . . . 176.3(3) ?
C4 C5 C7 C8 . . . . -5.8(5) ?
C6 C7 C8 C9 . . . . -1.6(5) ?
C5 C7 C8 C9 . . . . 178.6(3) ?
C7 C8 C9 C10 . . . . 1.4(5) ?
C8 C9 C10 C15 . . . . -179.8(4) ?
C8 C9 C10 C11 . . . . -0.7(5) ?
C9 C10 C11 C12 . . . . 179.5(3) ?
C15 C10 C11 C12 . . . . -1.4(5) ?
C9 C10 C11 C6 . . . . 0.4(4) ?
C15 C10 C11 C6 . . . . 179.5(3) ?
O2 C6 C11 C12 . . . . 0.3(5) ?
C7 C6 C11 C12 . . . . -179.8(3) ?
O2 C6 C11 C10 . . . . 179.4(3) ?
C7 C6 C11 C10 . . . . -0.7(5) ?
C10 C11 C12 C13 . . . . -0.2(5) ?
C6 C11 C12 C13 . . . . 178.9(3) ?
C11 C12 C13 C14 . . . . 1.5(6) ?
C12 C13 C14 C15 . . . . -1.2(6) ?
C13 C14 C15 C10 . . . . -0.4(6) ?
C9 C10 C15 C14 . . . . -179.2(4) ?
C11 C10 C15 C14 . . . . 1.7(6) ?
